data_1550937
loop_
_publ_author_name
'Qin, Qi-Pin'
'Wang, Zhen-Feng'
'Tan, Ming-Xiong'
'Huang, Xiao-Ling'
'Zou, Hua-Hong'
'Zou, Bi-Qun'
'Shi, Bei-Bei'
'Zhang, Shu-Hua'

_publ_section_title
;
 Complexes of lanthanides(iii) with mixed 2,2'-bipyridyl and
 5,7-dibromo-8-quinolinoline chelating ligands as a new class of promising
 anti-cancer agents.
;
_journal_issue 5
_journal_name_full 'Metallomics : integrated biometal science'
_journal_page_first 1005
_journal_page_last 1015
_journal_paper_doi 10.1039/c9mt00037b
_journal_volume 11
_journal_year 2019
_chemical_formula_moiety 'C32 H24 Br4 Ho N5 O5'
_chemical_formula_sum 'C32 H24 Br4 Ho N5 O5'
_chemical_formula_weight 1043.13
_space_group_crystal_system orthorhombic
_space_group_IT_number 56
_space_group_name_Hall '-P 2ab 2ac'
_space_group_name_H-M_alt 'P c c n'
_symmetry_space_group_name_Hall '-P 2ab 2ac'
_symmetry_space_group_name_H-M 'P c c n'
_atom_sites_solution_hydrogens geom
_atom_sites_solution_primary iterative
_audit_creation_date 2019-02-04
_audit_creation_method
;
Olex2 1.2
(compiled 2018.05.29 svn.r3508 for OlexSys, GUI svn.r5506)
;
_audit_update_record
;
2019-02-16 deposited with the CCDC.    2019-04-24 downloaded from the CCDC.
;
_cell_angle_alpha 90
_cell_angle_beta 90
_cell_angle_gamma 90
_cell_formula_units_Z 16
_cell_length_a 29.5503(11)
_cell_length_b 29.9584(12)
_cell_length_c 16.0497(6)
_cell_measurement_reflns_used 9925
_cell_measurement_temperature 293(2)
_cell_measurement_theta_max 23.500
_cell_measurement_theta_min 2.961
_cell_volume 14208.5(9)
_computing_cell_refinement 'SAINT V8.38A (?, 2016)'
_computing_data_reduction 'SAINT V8.38A (?, 2016)'
_computing_molecular_graphics 'Olex2 (Dolomanov et al., 2009)'
_computing_publication_material 'Olex2 (Dolomanov et al., 2009)'
_computing_structure_refinement 'XL (Sheldrick, 2008)'
_computing_structure_solution
;
Superflip (Palatinus & Chapuis, 2007;Palatinus & van der Lee, 2008;
Palatinus et al., 2012)
;
_diffrn_ambient_temperature 293(2)
_diffrn_measured_fraction_theta_full 0.998
_diffrn_measured_fraction_theta_max 0.996
_diffrn_measurement_device_type 'CCD area detector'
_diffrn_measurement_method 'phi and omega scans'
_diffrn_radiation_monochromator graphite
_diffrn_radiation_type MoK\a
_diffrn_radiation_wavelength 0.71073
_diffrn_reflns_av_R_equivalents 0.1437
_diffrn_reflns_av_unetI/netI 0.0811
_diffrn_reflns_Laue_measured_fraction_full 0.998
_diffrn_reflns_Laue_measured_fraction_max 0.996
_diffrn_reflns_limit_h_max 38
_diffrn_reflns_limit_h_min -38
_diffrn_reflns_limit_k_max 38
_diffrn_reflns_limit_k_min -38
_diffrn_reflns_limit_l_max 20
_diffrn_reflns_limit_l_min -20
_diffrn_reflns_number 219785
_diffrn_reflns_point_group_measured_fraction_full 0.998
_diffrn_reflns_point_group_measured_fraction_max 0.996
_diffrn_reflns_theta_full 25.242
_diffrn_reflns_theta_max 27.556
_diffrn_reflns_theta_min 2.961
_exptl_absorpt_coefficient_mu 6.773
_exptl_absorpt_correction_T_max 0.7456
_exptl_absorpt_correction_T_min 0.4538
_exptl_absorpt_correction_type multi-scan
_exptl_absorpt_process_details
;
SADABS-2016/2 (Bruker,2016/2) was used for absorption correction.
wR2(int) was 0.1212 before and 0.0653 after correction.
The Ratio of minimum to maximum transmission is 0.6086.
The \l/2 correction factor is Not present.
;
_exptl_crystal_colour yellow
_exptl_crystal_density_diffrn 1.951
_exptl_crystal_description block
_exptl_crystal_F_000 7968
_exptl_crystal_size_max 0.21
_exptl_crystal_size_mid 0.15
_exptl_crystal_size_min 0.11
_refine_diff_density_max 0.788
_refine_diff_density_min -0.634
_refine_diff_density_rms 0.120
_refine_ls_extinction_method none
_refine_ls_goodness_of_fit_ref 1.037
_refine_ls_hydrogen_treatment constr
_refine_ls_matrix_type full
_refine_ls_number_parameters 855
_refine_ls_number_reflns 16361
_refine_ls_number_restraints 0
_refine_ls_restrained_S_all 1.037
_refine_ls_R_factor_all 0.1372
_refine_ls_R_factor_gt 0.0546
_refine_ls_shift/su_max 0.002
_refine_ls_shift/su_mean 0.000
_refine_ls_structure_factor_coef Fsqd
_refine_ls_weighting_details 'w=1/[\s^2^(Fo^2^)+(0.0286P)^2^+30.7694P] where P=(Fo^2^+2Fc^2^)/3'
_refine_ls_weighting_scheme calc
_refine_ls_wR_factor_gt 0.0767
_refine_ls_wR_factor_ref 0.0951
_reflns_Friedel_coverage 0.000
_reflns_number_gt 9014
_reflns_number_total 16361
_reflns_threshold_expression 'I > 2\s(I)'
_cod_data_source_file c9mt00037b2.cif
_cod_data_source_block 111
_cod_depositor_comments 'Adding full bibliography for 1550936--1550940.cif.'
_cod_database_code 1550937
_shelx_shelxl_version_number 2016/6
_shelx_space_group_comment
;
The symmetry employed for this shelxl refinement is uniquely defined
by the following loop, which should always be used as a source of
symmetry information in preference to the above space-group names.
They are only intended as comments.
;
_shelx_estimated_absorpt_t_max 0.523
_shelx_estimated_absorpt_t_min 0.330
_olex2_refinement_description
;
1. Fixed Uiso
 At 1.2 times of:
  All C(H) groups
 At 1.5 times of:
  All C(H,H,H) groups
2.a Aromatic/amide H refined with riding coordinates:
 C45(H45), C60(H60), C55(H55), C30(H30), C63(H63), C35(H35), C41(H41),
 C22(H22), C40(H40), C9(H9), C58(H58), C21(H21), C46(H46), C51(H51), C29(H29),
 C13(H13), C57(H57), C8(H8), C18(H18), C62(H62), C27(H27), C24(H24), C3(H3),
 C19(H19)
2.b Idealised Me refined as rotating group:
 C43(H43A,H43B,H43C), C32(H32A,H32B,H32C), C31(H31A,H31B,H31C), C42(H42A,H42B,
 H42C), C10(H10A,H10B,H10C), C20(H20A,H20B,H20C), C53(H53A,H53B,H53C), C64(H64A,
 H64B,H64C)
;
_olex2_submission_special_instructions 'No special instructions were received'

loop_
_space_group_symop_operation_xyz
'x, y, z'
'-x+1/2, -y+1/2, z'
'x+1/2, -y, -z+1/2'
'-x, y+1/2, -z+1/2'
'-x, -y, -z'
'x-1/2, y-1/2, -z'
'-x-1/2, y, z-1/2'
'x, -y-1/2, z-1/2'

loop_
_atom_site_label
_atom_site_type_symbol
_atom_site_fract_x
_atom_site_fract_y
_atom_site_fract_z
_atom_site_U_iso_or_equiv
_atom_site_adp_type
_atom_site_occupancy
_atom_site_site_symmetry_order
_atom_site_calc_flag
_atom_site_refinement_flags_posn
Ho2 Ho 0.32385(2) 0.56738(2) 0.09289(2) 0.03635(8) Uani 1 1 d .
Ho1 Ho 0.57249(2) 0.67401(2) 0.41345(2) 0.04395(9) Uani 1 1 d .
Br5 Br 0.37337(3) 0.73062(2) 0.15507(4) 0.0629(2) Uani 1 1 d .
Br6 Br 0.33078(3) 0.69863(3) 0.49176(4) 0.0864(3) Uani 1 1 d .
Br8 Br 0.37001(3) 0.40941(3) 0.19825(7) 0.0895(3) Uani 1 1 d .
Br4 Br 0.42976(3) 0.60021(3) 0.28929(6) 0.0818(3) Uani 1 1 d .
Br7 Br 0.55123(3) 0.46060(3) 0.15039(6) 0.0847(3) Uani 1 1 d .
Br1 Br 0.73773(3) 0.62483(4) 0.34358(5) 0.0901(3) Uani 1 1 d .
O6 O 0.33959(14) 0.63516(13) 0.1360(2) 0.0423(10) Uani 1 1 d .
O7 O 0.35307(14) 0.50467(13) 0.1366(2) 0.0449(10) Uani 1 1 d .
O10 O 0.18687(18) 0.5530(2) 0.1140(3) 0.0878(19) Uani 1 1 d .
N6 N 0.31039(15) 0.57733(16) 0.2520(3) 0.0353(12) Uani 1 1 d .
O2 O 0.51568(13) 0.63465(14) 0.3716(2) 0.0476(11) Uani 1 1 d .
C48 C 0.32195(19) 0.6197(2) 0.2767(3) 0.0356(14) Uani 1 1 d .
N2 N 0.58163(18) 0.58972(18) 0.4504(3) 0.0497(14) Uani 1 1 d .
C49 C 0.33756(18) 0.6491(2) 0.2127(3) 0.0357(14) Uani 1 1 d .
O4 O 0.5936(2) 0.75339(19) 0.3971(3) 0.0801(16) Uani 1 1 d .
O5 O 0.5454(3) 0.8080(2) 0.3946(3) 0.105(2) Uani 1 1 d .
O1 O 0.64147(14) 0.66096(16) 0.3687(2) 0.0568(12) Uani 1 1 d .
N1 N 0.57984(19) 0.68333(17) 0.2534(3) 0.0493(14) Uani 1 1 d .
C25 C 0.5921(2) 0.6911(2) 0.6204(4) 0.0443(16) Uani 1 1 d .
O8 O 0.24550(16) 0.59584(19) 0.1091(3) 0.0616(13) Uani 1 1 d .
N7 N 0.41100(17) 0.56482(17) 0.0744(3) 0.0422(12) Uani 1 1 d .
O9 O 0.25370(17) 0.52581(17) 0.0899(3) 0.0661(13) Uani 1 1 d .
N8 N 0.31297(16) 0.61251(16) -0.0376(3) 0.0393(12) Uani 1 1 d .
N4 N 0.52473(18) 0.67603(17) 0.5425(3) 0.0464(13) Uani 1 1 d .
C56 C 0.31606(18) 0.5939(2) -0.1140(3) 0.0350(14) Uani 1 1 d .
C54 C 0.2936(2) 0.6623(2) -0.1808(4) 0.0451(16) Uani 1 1 d .
C52 C 0.3337(2) 0.6775(2) 0.3796(4) 0.0510(18) Uani 1 1 d .
N9 N 0.32827(17) 0.52473(16) -0.0423(3) 0.0457(13) Uani 1 1 d .
C50 C 0.3510(2) 0.6912(2) 0.2374(3) 0.0410(15) Uani 1 1 d .
O3 O 0.5232(2) 0.7395(2) 0.4060(3) 0.0859(17) Uani 1 1 d .
C28 C 0.4709(3) 0.6730(2) 0.6855(4) 0.0574(19) Uani 1 1 d .
C59 C 0.32827(18) 0.5464(2) -0.1163(3) 0.0344(14) Uani 1 1 d .
C43 C 0.2844(2) 0.5016(2) 0.2842(4) 0.0600(19) Uani 1 1 d .
H43A H 0.262831 0.502786 0.239438 0.090 Uiso 1 1 calc GR
H43B H 0.271173 0.486393 0.330917 0.090 Uiso 1 1 calc GR
H43C H 0.310861 0.485768 0.266110 0.090 Uiso 1 1 calc GR
N10 N 0.2273(2) 0.5580(3) 0.1053(3) 0.0594(17) Uani 1 1 d .
C38 C 0.4286(2) 0.5255(2) 0.1064(3) 0.0432(16) Uani 1 1 d .
C45 C 0.2946(2) 0.5605(3) 0.3942(3) 0.0539(19) Uani 1 1 d .
H45 H 0.284851 0.539647 0.433179 0.065 Uiso 1 1 calc R
C44 C 0.29716(19) 0.5480(2) 0.3092(4) 0.0417(15) Uani 1 1 d .
C33 C 0.3956(2) 0.4939(2) 0.1364(3) 0.0423(15) Uani 1 1 d .
C60 C 0.33947(19) 0.5242(2) -0.1892(3) 0.0413(15) Uani 1 1 d .
H60 H 0.340017 0.539905 -0.239200 0.050 Uiso 1 1 calc R
C6 C 0.6231(2) 0.6738(2) 0.2274(4) 0.0469(16) Uani 1 1 d .
C47 C 0.3202(2) 0.6332(2) 0.3616(3) 0.0443(16) Uani 1 1 d .
C16 C 0.5467(2) 0.5656(2) 0.4161(4) 0.0485(16) Uani 1 1 d .
C15 C 0.5441(3) 0.5182(2) 0.4200(4) 0.059(2) Uani 1 1 d .
C1 C 0.6545(2) 0.6611(2) 0.2909(4) 0.0492(17) Uani 1 1 d .
C37 C 0.4751(2) 0.5160(3) 0.1098(4) 0.0509(17) Uani 1 1 d .
C11 C 0.5124(2) 0.5910(2) 0.3746(3) 0.0408(15) Uani 1 1 d .
C61 C 0.3498(2) 0.4793(2) -0.1893(4) 0.0526(18) Uani 1 1 d .
C55 C 0.3065(2) 0.6183(2) -0.1853(3) 0.0418(16) Uani 1 1 d .
H55 H 0.308851 0.604591 -0.237091 0.050 Uiso 1 1 calc R
N3 N 0.61257(19) 0.69364(19) 0.5450(3) 0.0551(15) Uani 1 1 d .
C5 C 0.6360(3) 0.6751(2) 0.1421(4) 0.0530(18) Uani 1 1 d .
C2 C 0.6968(2) 0.6480(2) 0.2645(4) 0.0575(19) Uani 1 1 d .
C36 C 0.4887(2) 0.4741(3) 0.1410(4) 0.0582(19) Uani 1 1 d .
C14 C 0.5067(3) 0.4977(2) 0.3805(5) 0.070(2) Uani 1 1 d .
C12 C 0.4768(2) 0.5678(2) 0.3403(4) 0.0534(18) Uani 1 1 d .
C34 C 0.4120(2) 0.4532(2) 0.1626(4) 0.0526(17) Uani 1 1 d .
C26 C 0.5429(2) 0.68086(19) 0.6188(4) 0.0427(16) Uani 1 1 d .
C30 C 0.4800(2) 0.6711(2) 0.5389(4) 0.0590(19) Uani 1 1 d .
H30 H 0.466647 0.668543 0.486584 0.071 Uiso 1 1 calc R
C39 C 0.4405(2) 0.5950(2) 0.0468(4) 0.0531(18) Uani 1 1 d .
C4 C 0.6807(3) 0.6637(3) 0.1223(4) 0.067(2) Uani 1 1 d .
C17 C 0.6137(3) 0.5669(3) 0.4907(4) 0.068(2) Uani 1 1 d .
C63 C 0.3371(2) 0.4809(2) -0.0432(4) 0.0583(19) Uani 1 1 d .
H63 H 0.336466 0.465451 0.007065 0.070 Uiso 1 1 calc R
C35 C 0.4579(3) 0.4429(3) 0.1649(4) 0.063(2) Uani 1 1 d .
H35 H 0.467474 0.414906 0.182583 0.075 Uiso 1 1 calc R
C23 C 0.6609(2) 0.7117(2) 0.6905(4) 0.0527(18) Uani 1 1 d .
C7 C 0.5484(3) 0.6934(2) 0.1964(4) 0.0556(18) Uani 1 1 d .
C41 C 0.5044(3) 0.5500(3) 0.0810(5) 0.071(2) Uani 1 1 d .
H41 H 0.535601 0.545780 0.082932 0.085 Uiso 1 1 calc R
C22 C 0.6809(3) 0.7146(2) 0.6144(4) 0.066(2) Uani 1 1 d .
H22 H 0.711177 0.722761 0.610252 0.079 Uiso 1 1 calc R
C40 C 0.4874(3) 0.5881(3) 0.0511(5) 0.069(2) Uani 1 1 d .
H40 H 0.506903 0.610417 0.032907 0.083 Uiso 1 1 calc R
N5 N 0.5535(3) 0.7683(3) 0.3998(3) 0.075(2) Uani 1 1 d .
C9 C 0.6021(3) 0.6867(2) 0.0848(4) 0.073(2) Uani 1 1 d .
H9 H 0.608781 0.688143 0.028190 0.087 Uiso 1 1 calc R
C58 C 0.2912(2) 0.6811(2) -0.1027(4) 0.0520(18) Uani 1 1 d .
H58 H 0.283191 0.710955 -0.096501 0.062 Uiso 1 1 calc R
C21 C 0.6564(3) 0.7054(3) 0.5436(4) 0.068(2) Uani 1 1 d .
H21 H 0.670950 0.707341 0.492307 0.082 Uiso 1 1 calc R
C46 C 0.3060(2) 0.6019(2) 0.4201(4) 0.0545(18) Uani 1 1 d .
H46 H 0.304381 0.609412 0.476210 0.065 Uiso 1 1 calc R
C51 C 0.3490(2) 0.7058(2) 0.3199(4) 0.0531(18) Uani 1 1 d .
H51 H 0.358104 0.734543 0.333797 0.064 Uiso 1 1 calc R
C29 C 0.4523(2) 0.6696(2) 0.6078(5) 0.061(2) Uani 1 1 d .
H29 H 0.421159 0.666258 0.601514 0.074 Uiso 1 1 calc R
C13 C 0.4739(3) 0.5214(3) 0.3421(4) 0.065(2) Uani 1 1 d .
H13 H 0.449620 0.506851 0.317188 0.078 Uiso 1 1 calc R
C57 C 0.3008(2) 0.6554(2) -0.0336(4) 0.0513(17) Uani 1 1 d .
H57 H 0.298639 0.668637 0.018626 0.062 Uiso 1 1 calc R
C8 C 0.5601(3) 0.6957(2) 0.1116(4) 0.068(2) Uani 1 1 d .
H8 H 0.538097 0.703690 0.072956 0.081 Uiso 1 1 calc R
C32 C 0.6868(3) 0.7213(3) 0.7701(4) 0.080(2) Uani 1 1 d .
H32A H 0.697042 0.693718 0.794041 0.120 Uiso 1 1 calc GR
H32B H 0.667364 0.736358 0.808876 0.120 Uiso 1 1 calc GR
H32C H 0.712416 0.739866 0.757716 0.120 Uiso 1 1 calc GR
C18 C 0.6123(3) 0.5203(3) 0.4979(5) 0.086(3) Uani 1 1 d .
H18 H 0.634855 0.505653 0.527728 0.103 Uiso 1 1 calc R
C62 C 0.3472(3) 0.4576(2) -0.1146(4) 0.066(2) Uani 1 1 d .
H62 H 0.352267 0.427009 -0.112126 0.079 Uiso 1 1 calc R
C31 C 0.4424(3) 0.6705(3) 0.7633(5) 0.087(3) Uani 1 1 d .
H31A H 0.433400 0.700030 0.779565 0.131 Uiso 1 1 calc GR
H31B H 0.459629 0.657053 0.807370 0.131 Uiso 1 1 calc GR
H31C H 0.415941 0.652786 0.752535 0.131 Uiso 1 1 calc GR
C42 C 0.4226(2) 0.6374(2) 0.0088(4) 0.067(2) Uani 1 1 d .
H42A H 0.412373 0.631573 -0.046863 0.100 Uiso 1 1 calc GR
H42B H 0.446289 0.659359 0.007463 0.100 Uiso 1 1 calc GR
H42C H 0.397873 0.648363 0.041714 0.100 Uiso 1 1 calc GR
Br3 Br 0.50245(5) 0.43450(3) 0.38116(6) 0.1201(4) Uani 1 1 d .
Br2 Br 0.70099(4) 0.66565(4) 0.01024(5) 0.1148(4) Uani 1 1 d .
C27 C 0.5169(3) 0.6789(2) 0.6905(4) 0.0526(18) Uani 1 1 d .
H27 H 0.530640 0.681529 0.742371 0.063 Uiso 1 1 calc R
C24 C 0.6160(2) 0.6997(2) 0.6927(4) 0.0502(17) Uani 1 1 d .
H24 H 0.601452 0.697350 0.743864 0.060 Uiso 1 1 calc R
C3 C 0.7105(3) 0.6499(3) 0.1817(5) 0.069(2) Uani 1 1 d .
H3 H 0.739780 0.641885 0.166990 0.083 Uiso 1 1 calc R
C19 C 0.5796(4) 0.4967(3) 0.4631(5) 0.084(3) Uani 1 1 d .
H19 H 0.579928 0.465759 0.466962 0.100 Uiso 1 1 calc R
C10 C 0.5015(2) 0.7020(2) 0.2228(4) 0.069(2) Uani 1 1 d .
H10A H 0.487695 0.674579 0.240278 0.104 Uiso 1 1 calc GR
H10B H 0.484671 0.714300 0.176935 0.104 Uiso 1 1 calc GR
H10C H 0.501409 0.722859 0.268235 0.104 Uiso 1 1 calc GR
C20 C 0.6526(3) 0.5922(3) 0.5273(5) 0.090(3) Uani 1 1 d .
H20A H 0.659183 0.617659 0.493079 0.135 Uiso 1 1 calc GR
H20B H 0.678688 0.573204 0.530028 0.135 Uiso 1 1 calc GR
H20C H 0.644781 0.602031 0.582446 0.135 Uiso 1 1 calc GR
C53 C 0.2820(3) 0.6883(2) -0.2584(4) 0.066(2) Uani 1 1 d .
H53A H 0.298866 0.715613 -0.259264 0.099 Uiso 1 1 calc GR
H53B H 0.250164 0.694867 -0.258568 0.099 Uiso 1 1 calc GR
H53C H 0.289388 0.670811 -0.306618 0.099 Uiso 1 1 calc GR
C64 C 0.3643(3) 0.4566(3) -0.2681(4) 0.093(3) Uani 1 1 d .
H64A H 0.339452 0.456209 -0.306726 0.140 Uiso 1 1 calc GR
H64B H 0.373351 0.426560 -0.255910 0.140 Uiso 1 1 calc GR
H64C H 0.389229 0.472549 -0.292199 0.140 Uiso 1 1 calc GR

loop_
_atom_site_aniso_label
_atom_site_aniso_U_11
_atom_site_aniso_U_22
_atom_site_aniso_U_33
_atom_site_aniso_U_23
_atom_site_aniso_U_13
_atom_site_aniso_U_12
Ho2 0.04471(17) 0.04041(16) 0.02391(12) 0.00002(13) 0.00179(13) 0.00097(14)
Ho1 0.05292(19) 0.04928(19) 0.02965(14) 0.00043(14) -0.00329(14) -0.00356(15)
Br5 0.0878(6) 0.0449(4) 0.0560(4) 0.0030(3) 0.0096(4) -0.0040(4)
Br6 0.1272(8) 0.0988(7) 0.0332(4) -0.0241(4) -0.0085(4) 0.0063(6)
Br8 0.0784(6) 0.0544(5) 0.1357(8) 0.0301(5) 0.0191(6) 0.0040(4)
Br4 0.0590(5) 0.0871(6) 0.0993(6) -0.0235(5) -0.0215(5) -0.0012(5)
Br7 0.0497(5) 0.1109(7) 0.0935(6) -0.0082(6) -0.0003(4) 0.0224(5)
Br1 0.0566(5) 0.1400(9) 0.0737(5) 0.0091(6) -0.0093(4) 0.0012(5)
O6 0.065(3) 0.042(3) 0.021(2) -0.0024(18) 0.0035(19) -0.003(2)
O7 0.044(3) 0.046(3) 0.045(2) 0.009(2) 0.008(2) 0.004(2)
O10 0.043(3) 0.159(6) 0.061(3) 0.019(3) 0.004(3) -0.014(3)
N6 0.034(3) 0.044(3) 0.028(2) 0.004(2) 0.002(2) 0.000(2)
O2 0.050(3) 0.037(3) 0.055(3) -0.001(2) -0.011(2) 0.003(2)
C48 0.037(3) 0.043(4) 0.027(3) -0.004(3) -0.004(3) 0.005(3)
N2 0.053(4) 0.056(4) 0.040(3) 0.012(3) 0.002(3) 0.013(3)
C49 0.034(4) 0.046(4) 0.026(3) 0.000(3) -0.004(3) 0.003(3)
O4 0.115(5) 0.067(4) 0.058(3) -0.001(3) -0.010(4) -0.026(4)
O5 0.204(7) 0.048(4) 0.063(4) 0.008(3) -0.028(4) 0.007(4)
O1 0.052(3) 0.088(4) 0.030(2) 0.001(2) -0.002(2) -0.004(3)
N1 0.065(4) 0.053(4) 0.030(3) 0.005(2) -0.011(3) -0.006(3)
C25 0.063(5) 0.032(4) 0.038(3) 0.002(3) -0.006(3) 0.003(3)
O8 0.049(3) 0.084(4) 0.052(3) -0.002(3) -0.001(2) 0.012(3)
N7 0.048(3) 0.045(3) 0.034(3) -0.005(2) 0.010(2) -0.004(3)
O9 0.058(3) 0.074(4) 0.066(3) 0.002(3) -0.002(3) -0.008(3)
N8 0.054(3) 0.038(3) 0.026(3) -0.004(2) -0.002(2) 0.003(3)
N4 0.050(4) 0.054(4) 0.035(3) 0.000(3) -0.004(3) 0.003(3)
C56 0.035(4) 0.044(4) 0.025(3) 0.000(3) 0.005(2) -0.005(3)
C54 0.044(4) 0.052(5) 0.040(4) 0.014(3) -0.001(3) -0.006(3)
C52 0.066(5) 0.059(5) 0.027(3) -0.014(3) -0.011(3) 0.006(4)
N9 0.070(4) 0.036(3) 0.032(3) 0.001(2) -0.001(3) -0.002(3)
C50 0.054(4) 0.040(4) 0.030(3) 0.000(3) -0.002(3) 0.002(3)
O3 0.094(4) 0.059(4) 0.105(4) 0.018(3) 0.001(4) 0.004(3)
C28 0.073(6) 0.047(4) 0.052(4) 0.010(4) 0.015(4) 0.010(4)
C59 0.035(3) 0.039(4) 0.030(3) -0.005(3) 0.001(3) -0.005(3)
C43 0.071(5) 0.059(5) 0.051(4) 0.011(4) 0.014(4) -0.007(4)
N10 0.056(5) 0.099(6) 0.024(3) 0.012(3) -0.002(3) -0.008(4)
C38 0.044(4) 0.052(4) 0.033(3) -0.005(3) 0.005(3) -0.001(3)
C45 0.052(4) 0.085(6) 0.024(3) 0.016(3) 0.007(3) 0.009(4)
C44 0.033(4) 0.055(4) 0.037(3) 0.012(3) 0.005(3) 0.007(3)
C33 0.041(4) 0.048(4) 0.037(3) 0.001(3) 0.003(3) 0.002(3)
C60 0.047(4) 0.050(4) 0.027(3) -0.005(3) 0.002(3) -0.003(3)
C6 0.060(5) 0.042(4) 0.038(4) -0.003(3) -0.001(3) -0.007(3)
C47 0.044(4) 0.061(5) 0.028(3) 0.002(3) -0.002(3) 0.012(3)
C16 0.064(5) 0.048(4) 0.034(3) 0.002(3) 0.013(3) 0.008(4)
C15 0.092(6) 0.042(4) 0.042(4) -0.001(4) 0.020(4) 0.010(4)
C1 0.055(5) 0.052(4) 0.040(4) 0.000(3) -0.003(3) -0.011(4)
C37 0.041(4) 0.068(5) 0.043(4) -0.005(4) 0.007(3) 0.001(4)
C11 0.048(4) 0.041(4) 0.034(3) -0.008(3) 0.008(3) 0.000(3)
C61 0.064(5) 0.049(5) 0.045(4) -0.014(4) 0.011(3) -0.007(4)
C55 0.055(4) 0.047(4) 0.024(3) 0.004(3) 0.003(3) -0.007(3)
N3 0.059(4) 0.072(4) 0.035(3) 0.003(3) 0.000(3) -0.014(3)
C5 0.085(6) 0.048(4) 0.026(3) -0.004(3) 0.003(4) -0.007(4)
C2 0.059(5) 0.070(5) 0.043(4) -0.003(4) 0.001(4) -0.009(4)
C36 0.046(4) 0.071(6) 0.058(4) -0.012(4) 0.004(4) 0.015(4)
C14 0.115(7) 0.039(5) 0.056(5) -0.007(4) 0.033(5) 0.001(5)
C12 0.062(5) 0.045(4) 0.053(4) -0.011(4) 0.012(4) -0.005(4)
C34 0.052(5) 0.046(4) 0.060(4) -0.001(3) 0.009(3) 0.005(4)
C26 0.058(4) 0.029(4) 0.040(3) 0.002(3) 0.003(3) 0.001(3)
C30 0.052(5) 0.081(6) 0.045(4) -0.002(4) 0.000(4) 0.005(4)
C39 0.061(5) 0.053(5) 0.045(4) -0.007(3) 0.015(3) -0.015(4)
C4 0.095(7) 0.074(6) 0.032(4) -0.011(4) 0.015(4) -0.003(5)
C17 0.078(6) 0.079(6) 0.048(4) 0.011(4) 0.006(4) 0.020(5)
C63 0.091(6) 0.041(4) 0.043(4) 0.002(3) 0.004(4) -0.004(4)
C35 0.061(5) 0.063(5) 0.065(5) 0.001(4) 0.007(4) 0.022(4)
C23 0.061(5) 0.050(4) 0.048(4) -0.003(3) -0.016(4) 0.009(4)
C7 0.073(5) 0.047(4) 0.048(4) 0.013(3) -0.009(4) -0.008(4)
C41 0.045(4) 0.086(6) 0.083(6) 0.004(5) 0.015(4) -0.003(5)
C22 0.064(5) 0.078(6) 0.055(5) 0.000(4) -0.009(4) -0.012(4)
C40 0.058(6) 0.069(6) 0.079(5) -0.007(5) 0.020(4) -0.023(4)
N5 0.136(8) 0.058(5) 0.030(3) 0.005(3) -0.019(4) 0.000(5)
C9 0.118(7) 0.066(5) 0.034(4) -0.004(4) -0.008(5) 0.000(5)
C58 0.070(5) 0.040(4) 0.046(4) 0.003(3) -0.003(3) 0.004(3)
C21 0.070(5) 0.093(6) 0.043(4) 0.001(4) 0.000(4) -0.021(5)
C46 0.071(5) 0.069(5) 0.024(3) -0.004(3) 0.000(3) 0.006(4)
C51 0.059(5) 0.050(4) 0.050(4) -0.009(4) -0.005(4) -0.002(4)
C29 0.051(4) 0.059(5) 0.074(5) 0.003(4) 0.004(4) 0.009(4)
C13 0.080(6) 0.056(5) 0.060(5) -0.018(4) 0.020(4) -0.017(5)
C57 0.070(5) 0.052(5) 0.032(3) -0.004(3) 0.001(3) 0.006(4)
C8 0.098(7) 0.062(5) 0.043(4) 0.009(4) -0.025(4) -0.004(5)
C32 0.079(6) 0.093(6) 0.068(5) -0.019(5) -0.029(4) 0.016(5)
C18 0.103(8) 0.084(8) 0.071(6) 0.018(5) 0.009(5) 0.049(6)
C62 0.097(6) 0.039(4) 0.062(5) -0.012(4) 0.005(4) -0.002(4)
C31 0.083(6) 0.104(7) 0.074(5) 0.017(5) 0.030(5) 0.005(5)
C42 0.074(5) 0.054(5) 0.073(5) 0.007(4) 0.030(4) -0.009(4)
Br3 0.2300(13) 0.0413(5) 0.0889(6) -0.0045(5) 0.0479(8) -0.0164(7)
Br2 0.1435(9) 0.1573(10) 0.0435(5) -0.0084(6) 0.0304(5) 0.0015(8)
C27 0.072(5) 0.043(4) 0.043(4) 0.000(3) 0.008(4) 0.007(4)
C24 0.073(5) 0.048(4) 0.030(3) 0.003(3) -0.004(3) 0.011(4)
C3 0.072(6) 0.078(6) 0.058(5) -0.006(4) 0.017(4) -0.002(4)
C19 0.131(9) 0.055(6) 0.065(6) 0.014(5) 0.019(6) 0.040(6)
C10 0.067(5) 0.073(5) 0.068(5) 0.020(4) -0.024(4) 0.000(4)
C20 0.079(6) 0.111(7) 0.080(6) 0.015(5) -0.028(5) 0.024(6)
C53 0.093(6) 0.058(5) 0.047(4) 0.023(4) -0.015(4) -0.006(4)
C64 0.155(9) 0.059(5) 0.065(5) -0.028(4) 0.031(5) -0.002(6)

loop_
_atom_type_symbol
_atom_type_description
_atom_type_scat_dispersion_real
_atom_type_scat_dispersion_imag
_atom_type_scat_source
C C 0.0033 0.0016 'International Tables Vol C Tables 4.2.6.8 and 6.1.1.4'
H H 0.0000 0.0000 'International Tables Vol C Tables 4.2.6.8 and 6.1.1.4'
Br Br -0.2901 2.4595 'International Tables Vol C Tables 4.2.6.8 and 6.1.1.4'
Ho Ho -0.2175 4.6783 'International Tables Vol C Tables 4.2.6.8 and 6.1.1.4'
N N 0.0061 0.0033 'International Tables Vol C Tables 4.2.6.8 and 6.1.1.4'
O O 0.0106 0.0060 'International Tables Vol C Tables 4.2.6.8 and 6.1.1.4'

loop_
_geom_angle_atom_site_label_1
_geom_angle_atom_site_label_2
_geom_angle_atom_site_label_3
_geom_angle
O6 Ho2 N6 67.48(14)
O6 Ho2 O8 81.18(17)
O6 Ho2 N7 81.55(15)
O6 Ho2 O9 131.62(17)
O6 Ho2 N8 78.00(14)
O6 Ho2 N9 136.81(14)
O6 Ho2 N10 106.20(19)
O7 Ho2 O6 127.66(15)
O7 Ho2 N6 81.02(14)
O7 Ho2 O8 129.14(16)
O7 Ho2 N7 67.57(16)
O7 Ho2 O9 84.40(17)
O7 Ho2 N8 141.35(15)
O7 Ho2 N9 79.61(15)
O7 Ho2 N10 106.64(18)
N6 Ho2 N10 77.96(14)
O8 Ho2 N6 73.43(14)
O8 Ho2 N7 161.59(17)
O8 Ho2 N8 77.49(15)
O8 Ho2 N9 108.24(16)
O8 Ho2 N10 25.83(16)
N7 Ho2 N6 105.52(14)
N7 Ho2 N10 172.25(19)
O9 Ho2 N6 87.00(15)
O9 Ho2 O8 51.64(17)
O9 Ho2 N7 146.46(18)
O9 Ho2 N8 98.67(16)
O9 Ho2 N9 76.48(17)
O9 Ho2 N10 25.87(16)
N8 Ho2 N6 137.45(15)
N8 Ho2 N7 92.72(15)
N8 Ho2 N9 64.04(15)
N8 Ho2 N10 89.05(15)
N9 Ho2 N6 155.59(15)
N9 Ho2 N7 80.51(15)
N9 Ho2 N10 93.52(17)
O2 Ho1 N2 67.80(16)
O2 Ho1 O4 133.55(19)
O2 Ho1 O1 121.53(16)
O2 Ho1 N1 79.39(16)
O2 Ho1 N4 80.35(16)
O2 Ho1 O3 87.72(19)
O2 Ho1 N3 139.67(17)
O2 Ho1 N5 111.1(2)
N2 Ho1 N5 169.84(18)
O4 Ho1 N2 158.3(2)
O4 Ho1 N1 76.70(16)
O4 Ho1 N4 101.94(18)
O4 Ho1 N3 75.10(18)
O4 Ho1 N5 25.92(19)
O1 Ho1 N2 78.80(17)
O1 Ho1 O4 84.4(2)
O1 Ho1 N1 67.51(16)
O1 Ho1 N4 142.83(15)
O1 Ho1 O3 132.79(19)
O1 Ho1 N3 82.98(17)
O1 Ho1 N5 109.3(2)
N1 Ho1 N2 108.71(16)
N1 Ho1 N5 80.57(16)
N4 Ho1 N2 83.91(16)
N4 Ho1 N1 149.66(17)
N4 Ho1 N5 85.95(19)
O3 Ho1 N2 148.15(19)
O3 Ho1 O4 51.2(2)
O3 Ho1 N1 85.15(18)
O3 Ho1 N4 71.69(18)
O3 Ho1 N3 97.75(19)
O3 Ho1 N5 25.33(19)
N3 Ho1 N2 89.24(18)
N3 Ho1 N1 140.74(17)
N3 Ho1 N4 64.01(17)
N3 Ho1 N5 85.73(18)
C49 O6 Ho2 125.8(4)
C33 O7 Ho2 126.6(4)
C48 N6 Ho2 110.5(3)
C44 N6 Ho2 130.3(4)
C44 N6 C48 119.0(5)
C11 O2 Ho1 126.2(4)
N6 C48 C49 116.3(5)
N6 C48 C47 122.0(5)
C47 C48 C49 121.7(6)
C16 N2 Ho1 109.9(4)
C17 N2 Ho1 132.8(5)
C17 N2 C16 117.2(6)
O6 C49 C48 119.9(5)
O6 C49 C50 123.4(5)
C50 C49 C48 116.7(5)
N5 O4 Ho1 95.7(5)
C1 O1 Ho1 125.9(4)
C6 N1 Ho1 110.9(4)
C7 N1 Ho1 130.1(5)
C7 N1 C6 119.0(5)
N3 C25 C26 115.7(5)
N3 C25 C24 120.6(6)
C24 C25 C26 123.6(6)
N10 O8 Ho2 94.8(4)
C38 N7 Ho2 110.7(4)
C39 N7 Ho2 131.9(5)
C39 N7 C38 117.1(6)
N10 O9 Ho2 97.6(4)
C56 N8 Ho2 121.8(4)
C57 N8 Ho2 120.8(4)
C57 N8 C56 117.3(5)
C26 N4 Ho1 122.0(4)
C30 N4 Ho1 121.3(4)
C30 N4 C26 116.7(5)
N8 C56 C59 116.0(5)
N8 C56 C55 121.2(6)
C55 C56 C59 122.7(5)
C55 C54 C58 117.1(5)
C55 C54 C53 121.0(6)
C58 C54 C53 121.9(6)
C47 C52 Br6 119.4(5)
C51 C52 Br6 118.3(5)
C51 C52 C47 122.3(6)
C59 N9 Ho2 120.8(4)
C63 N9 Ho2 121.1(4)
C63 N9 C59 117.5(5)
C49 C50 Br5 118.1(4)
C49 C50 C51 123.1(6)
C51 C50 Br5 118.8(5)
N5 O3 Ho1 97.7(5)
C29 C28 C31 121.7(7)
C29 C28 C27 117.5(6)
C27 C28 C31 120.8(7)
N9 C59 C56 116.3(5)
N9 C59 C60 120.7(5)
C60 C59 C56 123.0(5)
H43A C43 H43B 109.5
H43A C43 H43C 109.5
H43B C43 H43C 109.5
C44 C43 H43A 109.5
C44 C43 H43B 109.5
C44 C43 H43C 109.5
O10 N10 Ho2 176.9(5)
O10 N10 O8 121.8(7)
O10 N10 O9 122.4(8)
O8 N10 Ho2 59.4(3)
O8 N10 O9 115.8(6)
O9 N10 Ho2 56.6(3)
N7 C38 C33 115.4(6)
N7 C38 C37 123.5(6)
C37 C38 C33 121.1(6)
C44 C45 H45 119.1
C46 C45 H45 119.1
C46 C45 C44 121.7(6)
N6 C44 C43 120.2(5)
N6 C44 C45 120.3(6)
C45 C44 C43 119.4(6)
O7 C33 C38 119.5(6)
O7 C33 C34 124.0(6)
C34 C33 C38 116.5(6)
C59 C60 H60 119.3
C61 C60 C59 121.4(6)
C61 C60 H60 119.3
N1 C6 C1 116.3(5)
N1 C6 C5 122.4(6)
C5 C6 C1 121.3(6)
C52 C47 C48 116.9(6)
C46 C47 C48 117.7(6)
C46 C47 C52 125.4(6)
N2 C16 C15 123.2(6)
N2 C16 C11 115.9(6)
C15 C16 C11 120.8(7)
C14 C15 C16 117.1(7)
C19 C15 C16 115.9(8)
C19 C15 C14 127.0(8)
O1 C1 C6 119.3(6)
O1 C1 C2 124.1(6)
C2 C1 C6 116.5(6)
C38 C37 C36 118.1(6)
C38 C37 C41 116.2(7)
C36 C37 C41 125.7(7)
O2 C11 C16 119.6(6)
O2 C11 C12 123.1(6)
C12 C11 C16 117.3(6)
C60 C61 C64 120.4(6)
C62 C61 C60 116.9(6)
C62 C61 C64 122.7(7)
C56 C55 H55 119.4
C54 C55 C56 121.2(5)
C54 C55 H55 119.4
C25 N3 Ho1 122.0(4)
C21 N3 Ho1 120.4(4)
C21 N3 C25 117.5(6)
C4 C5 C6 117.7(6)
C4 C5 C9 125.8(6)
C9 C5 C6 116.5(7)
C1 C2 Br1 118.7(5)
C1 C2 C3 123.0(7)
C3 C2 Br1 118.3(6)
C37 C36 Br7 119.6(6)
C35 C36 Br7 118.9(6)
C35 C36 C37 121.6(6)
C15 C14 Br3 118.8(7)
C13 C14 C15 122.5(7)
C13 C14 Br3 118.6(7)
C11 C12 Br4 118.6(5)
C11 C12 C13 122.9(7)
C13 C12 Br4 118.5(6)
C33 C34 Br8 118.4(5)
C33 C34 C35 123.1(6)
C35 C34 Br8 118.5(5)
N4 C26 C25 115.4(5)
N4 C26 C27 121.9(6)
C27 C26 C25 122.6(6)
N4 C30 H30 118.0
N4 C30 C29 124.0(6)
C29 C30 H30 118.0
N7 C39 C40 122.0(7)
N7 C39 C42 118.6(6)
C40 C39 C42 119.3(7)
C5 C4 Br2 120.4(6)
C3 C4 C5 121.6(6)
C3 C4 Br2 118.0(6)
N2 C17 C18 122.0(8)
N2 C17 C20 118.3(7)
C18 C17 C20 119.7(8)
N9 C63 H63 118.4
N9 C63 C62 123.3(6)
C62 C63 H63 118.4
C36 C35 C34 119.5(7)
C36 C35 H35 120.2
C34 C35 H35 120.2
C22 C23 C32 121.7(7)
C22 C23 C24 117.3(6)
C24 C23 C32 121.0(6)
N1 C7 C8 120.2(7)
N1 C7 C10 119.7(6)
C8 C7 C10 120.1(7)
C37 C41 H41 120.0
C40 C41 C37 120.1(7)
C40 C41 H41 120.0
C23 C22 H22 120.0
C23 C22 C21 120.1(7)
C21 C22 H22 120.0
C39 C40 H40 119.5
C41 C40 C39 121.0(7)
C41 C40 H40 119.5
O4 N5 Ho1 58.4(4)
O5 N5 Ho1 179.6(7)
O5 N5 O4 121.7(9)
O5 N5 O3 122.9(9)
O3 N5 Ho1 57.0(4)
O3 N5 O4 115.4(7)
C5 C9 H9 120.0
C8 C9 C5 120.0(7)
C8 C9 H9 120.0
C54 C58 H58 120.3
C54 C58 C57 119.5(6)
C57 C58 H58 120.3
N3 C21 C22 123.1(7)
N3 C21 H21 118.5
C22 C21 H21 118.5
C45 C46 C47 119.1(6)
C45 C46 H46 120.4
C47 C46 H46 120.4
C52 C51 C50 119.3(6)
C52 C51 H51 120.4
C50 C51 H51 120.4
C28 C29 C30 119.3(7)
C28 C29 H29 120.3
C30 C29 H29 120.3
C14 C13 C12 119.3(7)
C14 C13 H13 120.4
C12 C13 H13 120.4
N8 C57 C58 123.7(6)
N8 C57 H57 118.2
C58 C57 H57 118.2
C7 C8 H8 119.1
C9 C8 C7 121.9(7)
C9 C8 H8 119.1
C23 C32 H32A 109.5
C23 C32 H32B 109.5
C23 C32 H32C 109.5
H32A C32 H32B 109.5
H32A C32 H32C 109.5
H32B C32 H32C 109.5
C17 C18 H18 119.4
C19 C18 C17 121.2(8)
C19 C18 H18 119.4
C61 C62 C63 120.1(7)
C61 C62 H62 119.9
C63 C62 H62 119.9
C28 C31 H31A 109.5
C28 C31 H31B 109.5
C28 C31 H31C 109.5
H31A C31 H31B 109.5
H31A C31 H31C 109.5
H31B C31 H31C 109.5
C39 C42 H42A 109.5
C39 C42 H42B 109.5
C39 C42 H42C 109.5
H42A C42 H42B 109.5
H42A C42 H42C 109.5
H42B C42 H42C 109.5
C28 C27 C26 120.5(6)
C28 C27 H27 119.8
C26 C27 H27 119.8
C25 C24 H24 119.3
C23 C24 C25 121.4(6)
C23 C24 H24 119.3
C2 C3 H3 120.1
C4 C3 C2 119.7(7)
C4 C3 H3 120.1
C15 C19 H19 119.8
C18 C19 C15 120.5(8)
C18 C19 H19 119.8
C7 C10 H10A 109.5
C7 C10 H10B 109.5
C7 C10 H10C 109.5
H10A C10 H10B 109.5
H10A C10 H10C 109.5
H10B C10 H10C 109.5
C17 C20 H20A 109.5
C17 C20 H20B 109.5
C17 C20 H20C 109.5
H20A C20 H20B 109.5
H20A C20 H20C 109.5
H20B C20 H20C 109.5
C54 C53 H53A 109.5
C54 C53 H53B 109.5
C54 C53 H53C 109.5
H53A C53 H53B 109.5
H53A C53 H53C 109.5
H53B C53 H53C 109.5
C61 C64 H64A 109.5
C61 C64 H64B 109.5
C61 C64 H64C 109.5
H64A C64 H64B 109.5
H64A C64 H64C 109.5
H64B C64 H64C 109.5

loop_
_geom_bond_atom_site_label_1
_geom_bond_atom_site_label_2
_geom_bond_distance
Ho2 O6 2.195(4)
Ho2 O7 2.183(4)
Ho2 N6 2.601(4)
Ho2 O8 2.481(5)
Ho2 N7 2.594(5)
Ho2 O9 2.419(5)
Ho2 N8 2.513(4)
Ho2 N9 2.521(5)
Ho2 N10 2.873(7)
Ho1 O2 2.158(4)
Ho1 N2 2.608(5)
Ho1 O4 2.473(5)
Ho1 O1 2.196(4)
Ho1 N1 2.594(5)
Ho1 N4 2.507(5)
Ho1 O3 2.446(5)
Ho1 N3 2.492(5)
Ho1 N5 2.890(8)
Br5 C50 1.891(6)
Br6 C52 1.909(6)
Br8 C34 1.895(7)
Br4 C12 1.883(7)
Br7 C36 1.899(7)
Br1 C2 1.885(7)
O6 C49 1.301(6)
O7 C33 1.298(7)
O10 N10 1.213(7)
N6 C48 1.373(7)
N6 C44 1.330(7)
O2 C11 1.311(7)
C48 C49 1.428(8)
C48 C47 1.423(7)
N2 C16 1.374(8)
N2 C17 1.336(8)
C49 C50 1.381(8)
O4 N5 1.270(8)
O5 N5 1.216(8)
O1 C1 1.308(7)
N1 C6 1.374(8)
N1 C7 1.338(8)
C25 N3 1.355(7)
C25 C26 1.484(9)
C25 C24 1.384(8)
O8 N10 1.256(7)
N7 C38 1.386(8)
N7 C39 1.330(8)
O9 N10 1.264(7)
N8 C56 1.350(7)
N8 C57 1.336(7)
N4 C26 1.345(7)
N4 C30 1.332(8)
C56 C59 1.469(8)
C56 C55 1.386(7)
C54 C55 1.375(8)
C54 C58 1.376(8)
C54 C53 1.508(8)
C52 C47 1.415(9)
C52 C51 1.357(9)
N9 C59 1.353(7)
N9 C63 1.339(7)
C50 C51 1.396(8)
O3 N5 1.247(8)
C28 C29 1.368(9)
C28 C31 1.509(9)
C28 C27 1.371(9)
C59 C60 1.387(7)
C43 H43A 0.9600
C43 H43B 0.9600
C43 H43C 0.9600
C43 C44 1.495(9)
C38 C33 1.440(8)
C38 C37 1.407(8)
C45 H45 0.9300
C45 C44 1.417(8)
C45 C46 1.352(9)
C33 C34 1.377(8)
C60 H60 0.9300
C60 C61 1.378(8)
C6 C1 1.431(8)
C6 C5 1.422(8)
C47 C46 1.391(8)
C16 C15 1.422(9)
C16 C11 1.433(9)
C15 C14 1.415(11)
C15 C19 1.411(11)
C1 C2 1.377(9)
C37 C36 1.410(9)
C37 C41 1.413(10)
C11 C12 1.375(9)
C61 C62 1.365(9)
C61 C64 1.499(8)
C55 H55 0.9300
N3 C21 1.343(8)
C5 C4 1.401(10)
C5 C9 1.404(10)
C2 C3 1.390(9)
C36 C35 1.357(9)
C14 C13 1.349(10)
C14 Br3 1.899(7)
C12 C13 1.395(9)
C34 C35 1.392(9)
C26 C27 1.386(8)
C30 H30 0.9300
C30 C29 1.377(9)
C39 C40 1.403(9)
C39 C42 1.505(9)
C4 Br2 1.896(6)
C4 C3 1.361(10)
C17 C18 1.402(11)
C17 C20 1.497(10)
C63 H63 0.9300
C63 C62 1.375(9)
C35 H35 0.9300
C23 C22 1.359(9)
C23 C32 1.517(9)
C23 C24 1.375(9)
C7 C8 1.406(9)
C7 C10 1.475(9)
C41 H41 0.9300
C41 C40 1.339(10)
C22 H22 0.9300
C22 C21 1.375(9)
C40 H40 0.9300
C9 H9 0.9300
C9 C8 1.341(10)
C58 H58 0.9300
C58 C57 1.379(8)
C21 H21 0.9300
C46 H46 0.9300
C51 H51 0.9300
C29 H29 0.9300
C13 H13 0.9300
C57 H57 0.9300
C8 H8 0.9300
C32 H32A 0.9600
C32 H32B 0.9600
C32 H32C 0.9600
C18 H18 0.9300
C18 C19 1.321(11)
C62 H62 0.9300
C31 H31A 0.9600
C31 H31B 0.9600
C31 H31C 0.9600
C42 H42A 0.9600
C42 H42B 0.9600
C42 H42C 0.9600
C27 H27 0.9300
C24 H24 0.9300
C3 H3 0.9300
C19 H19 0.9300
C10 H10A 0.9600
C10 H10B 0.9600
C10 H10C 0.9600
C20 H20A 0.9600
C20 H20B 0.9600
C20 H20C 0.9600
C53 H53A 0.9600
C53 H53B 0.9600
C53 H53C 0.9600
C64 H64A 0.9600
C64 H64B 0.9600
C64 H64C 0.9600

loop_
_geom_torsion_atom_site_label_1
_geom_torsion_atom_site_label_2
_geom_torsion_atom_site_label_3
_geom_torsion_atom_site_label_4
_geom_torsion
Ho2 O6 C49 C48 -3.1(7)
Ho2 O6 C49 C50 175.2(4)
Ho2 O7 C33 C38 1.3(8)
Ho2 O7 C33 C34 -178.0(4)
Ho2 N6 C48 C49 1.2(6)
Ho2 N6 C48 C47 -176.4(4)
Ho2 N6 C44 C43 -4.4(8)
Ho2 N6 C44 C45 176.3(4)
Ho2 O8 N10 O10 176.7(5)
Ho2 O8 N10 O9 -4.9(5)
Ho2 N7 C38 C33 4.4(6)
Ho2 N7 C38 C37 -176.0(5)
Ho2 N7 C39 C40 172.4(5)
Ho2 N7 C39 C42 -8.3(8)
Ho2 O9 N10 O10 -176.6(5)
Ho2 O9 N10 O8 5.0(5)
Ho2 N8 C56 C59 -2.8(7)
Ho2 N8 C56 C55 174.9(4)
Ho2 N8 C57 C58 -175.3(5)
Ho2 N9 C59 C56 -12.5(7)
Ho2 N9 C59 C60 167.4(4)
Ho2 N9 C63 C62 -169.0(5)
Ho1 O2 C11 C16 6.6(7)
Ho1 O2 C11 C12 -174.2(4)
Ho1 N2 C16 C15 175.1(5)
Ho1 N2 C16 C11 -4.4(6)
Ho1 N2 C17 C18 -175.6(5)
Ho1 N2 C17 C20 3.1(10)
Ho1 O4 N5 O5 179.5(5)
Ho1 O4 N5 O3 -2.2(6)
Ho1 O1 C1 C6 4.9(8)
Ho1 O1 C1 C2 -172.5(5)
Ho1 N1 C6 C1 0.0(7)
Ho1 N1 C6 C5 178.2(5)
Ho1 N1 C7 C8 -178.5(5)
Ho1 N1 C7 C10 1.3(9)
Ho1 N4 C26 C25 8.0(7)
Ho1 N4 C26 C27 -175.4(4)
Ho1 N4 C30 C29 176.5(5)
Ho1 O3 N5 O4 2.2(6)
Ho1 O3 N5 O5 -179.5(5)
Ho1 N3 C21 C22 -176.9(6)
Br5 C50 C51 C52 -178.9(5)
Br6 C52 C47 C48 178.3(4)
Br6 C52 C47 C46 -2.4(9)
Br6 C52 C51 C50 -179.3(5)
Br8 C34 C35 C36 -178.8(5)
Br4 C12 C13 C14 -178.2(5)
Br7 C36 C35 C34 176.6(5)
Br1 C2 C3 C4 175.7(6)
O6 C49 C50 Br5 0.1(8)
O6 C49 C50 C51 -179.5(6)
O7 C33 C34 Br8 1.9(9)
O7 C33 C34 C35 -177.5(6)
N6 C48 C49 O6 0.9(8)
N6 C48 C49 C50 -177.5(5)
N6 C48 C47 C52 178.9(5)
N6 C48 C47 C46 -0.4(9)
O2 C11 C12 Br4 -1.8(8)
O2 C11 C12 C13 178.6(6)
C48 N6 C44 C43 180.0(5)
C48 N6 C44 C45 0.6(8)
C48 C49 C50 Br5 178.4(4)
C48 C49 C50 C51 -1.2(9)
C48 C47 C46 C45 0.1(9)
N2 C16 C15 C14 -178.7(6)
N2 C16 C15 C19 1.0(9)
N2 C16 C11 O2 -0.2(8)
N2 C16 C11 C12 -179.4(5)
N2 C17 C18 C19 1.7(13)
C49 C48 C47 C52 1.5(9)
C49 C48 C47 C46 -177.9(6)
C49 C50 C51 C52 0.6(10)
O1 C1 C2 Br1 4.0(9)
O1 C1 C2 C3 -177.6(7)
N1 C6 C1 O1 -2.8(9)
N1 C6 C1 C2 174.8(6)
N1 C6 C5 C4 -178.4(6)
N1 C6 C5 C9 0.0(10)
N1 C7 C8 C9 2.0(11)
C25 N3 C21 C22 0.2(11)
C25 C26 C27 C28 174.6(6)
N7 C38 C33 O7 -4.2(8)
N7 C38 C33 C34 175.2(5)
N7 C38 C37 C36 -177.7(5)
N7 C38 C37 C41 2.3(9)
N7 C39 C40 C41 2.2(11)
N8 C56 C59 N9 9.9(7)
N8 C56 C59 C60 -169.9(5)
N8 C56 C55 C54 0.1(9)
N4 C26 C27 C28 -1.8(10)
N4 C30 C29 C28 -0.4(11)
C56 N8 C57 C58 0.2(9)
C56 C59 C60 C61 -178.6(6)
C54 C58 C57 N8 0.7(10)
C52 C47 C46 C45 -179.2(6)
N9 C59 C60 C61 1.6(9)
N9 C63 C62 C61 1.9(12)
C59 C56 C55 C54 177.7(5)
C59 N9 C63 C62 1.7(10)
C59 C60 C61 C62 1.8(10)
C59 C60 C61 C64 -176.7(6)
C38 N7 C39 C40 -1.4(9)
C38 N7 C39 C42 177.9(5)
C38 C33 C34 Br8 -177.4(4)
C38 C33 C34 C35 3.2(9)
C38 C37 C36 Br7 -177.8(4)
C38 C37 C36 C35 2.1(10)
C38 C37 C41 C40 -1.4(10)
C44 N6 C48 C49 177.6(5)
C44 N6 C48 C47 0.0(8)
C44 C45 C46 C47 0.6(10)
C33 C38 C37 C36 1.9(9)
C33 C38 C37 C41 -178.1(6)
C33 C34 C35 C36 0.5(10)
C60 C61 C62 C63 -3.5(11)
C6 N1 C7 C8 -2.1(9)
C6 N1 C7 C10 177.6(6)
C6 C1 C2 Br1 -173.4(5)
C6 C1 C2 C3 5.0(10)
C6 C5 C4 Br2 -178.8(5)
C6 C5 C4 C3 2.8(11)
C6 C5 C9 C8 -0.2(10)
C47 C48 C49 O6 178.5(5)
C47 C48 C49 C50 0.1(8)
C47 C52 C51 C50 1.1(10)
C16 N2 C17 C18 0.2(10)
C16 N2 C17 C20 178.9(6)
C16 C15 C14 C13 -1.6(10)
C16 C15 C14 Br3 178.3(4)
C16 C15 C19 C18 0.9(11)
C16 C11 C12 Br4 177.4(4)
C16 C11 C12 C13 -2.1(9)
C15 C16 C11 O2 -179.7(5)
C15 C16 C11 C12 1.0(8)
C15 C14 C13 C12 0.6(11)
C1 C6 C5 C4 -0.3(10)
C1 C6 C5 C9 178.1(6)
C1 C2 C3 C4 -2.7(12)
C37 C38 C33 O7 176.2(5)
C37 C38 C33 C34 -4.4(8)
C37 C36 C35 C34 -3.3(10)
C37 C41 C40 C39 -0.7(12)
C11 C16 C15 C14 0.8(9)
C11 C16 C15 C19 -179.4(6)
C11 C12 C13 C14 1.4(10)
C55 C56 C59 N9 -167.8(5)
C55 C56 C59 C60 12.4(9)
C55 C54 C58 C57 -1.1(9)
N3 C25 C26 N4 -0.9(8)
N3 C25 C26 C27 -177.4(6)
N3 C25 C24 C23 0.9(9)
C5 C6 C1 O1 179.0(6)
C5 C6 C1 C2 -3.4(9)
C5 C4 C3 C2 -1.4(12)
C5 C9 C8 C7 -0.7(12)
C36 C37 C41 C40 178.6(7)
C14 C15 C19 C18 -179.3(8)
C26 C25 N3 Ho1 -6.7(7)
C26 C25 N3 C21 176.2(6)
C26 C25 C24 C23 -175.9(6)
C26 N4 C30 C29 -1.8(10)
C30 N4 C26 C25 -173.8(6)
C30 N4 C26 C27 2.8(9)
C39 N7 C38 C33 179.5(5)
C39 N7 C38 C37 -0.9(8)
C4 C5 C9 C8 178.1(7)
C17 N2 C16 C15 -1.6(9)
C17 N2 C16 C11 178.9(5)
C17 C18 C19 C15 -2.3(13)
C63 N9 C59 C56 176.8(5)
C63 N9 C59 C60 -3.3(9)
C23 C22 C21 N3 0.5(12)
C7 N1 C6 C1 -177.0(6)
C7 N1 C6 C5 1.2(9)
C41 C37 C36 Br7 2.2(9)
C41 C37 C36 C35 -177.9(7)
C22 C23 C24 C25 -0.3(10)
C9 C5 C4 Br2 2.9(10)
C9 C5 C4 C3 -175.4(7)
C58 C54 C55 C56 0.8(9)
C46 C45 C44 N6 -1.0(9)
C46 C45 C44 C43 179.7(6)
C51 C52 C47 C48 -2.1(9)
C51 C52 C47 C46 177.2(6)
C29 C28 C27 C26 -0.5(10)
C57 N8 C56 C59 -178.3(5)
C57 N8 C56 C55 -0.6(8)
C32 C23 C22 C21 179.6(7)
C32 C23 C24 C25 179.7(6)
C31 C28 C29 C30 -178.6(7)
C31 C28 C27 C26 179.6(6)
C42 C39 C40 C41 -177.0(7)
Br3 C14 C13 C12 -179.3(5)
Br2 C4 C3 C2 -179.8(5)
C27 C28 C29 C30 1.5(10)
C24 C25 N3 Ho1 176.2(4)
C24 C25 N3 C21 -0.8(9)
C24 C25 C26 N4 176.1(6)
C24 C25 C26 C27 -0.4(9)
C24 C23 C22 C21 -0.4(11)
C19 C15 C14 C13 178.6(7)
C19 C15 C14 Br3 -1.4(10)
C10 C7 C8 C9 -177.8(7)
C20 C17 C18 C19 -177.0(8)
C53 C54 C55 C56 -178.2(6)
C53 C54 C58 C57 177.8(6)
C64 C61 C62 C63 174.9(7)
